data_2013722
loop_
_publ_author_name
'Dale, Sophie H.'
'Elsegood, Mark R. J.'
'Kainth, Sarita'

_publ_section_title
;
 Group 2 metal salts of pyromellitic acid:
 [Mg(H~2~O)~6~](C~10~H~4~O~8~) and [Ba(C~10~H~4~O~8~)(H~2~O)~5~]
;
_journal_issue 12
_journal_name_full 'Acta Crystallographica Section C'
_journal_page_first m505
_journal_page_last m508
_journal_paper_doi 10.1107/S0108270103023175
_journal_volume 59
_journal_year 2003
_chemical_formula_iupac '[Ba (C10 H4 O8) (H2 O)5]'
_chemical_formula_moiety 'C10 H14 Ba O13'
_chemical_formula_sum 'C10 H14 Ba O13'
_chemical_formula_weight 479.55
_chemical_name_systematic
;
pentaaqua[benzene-1,2,4,5-tetracarboxylate(2-)]barium(II)
;
_space_group_IT_number 11
_symmetry_cell_setting monoclinic
_symmetry_space_group_name_Hall '-P 2yb'
_symmetry_space_group_name_H-M 'P 1 21/m 1'
_atom_sites_solution_hydrogens 'Geom except OH coords freely refined'
_atom_sites_solution_primary direct
_atom_sites_solution_secondary 'All non-H atoms found by direct methods'
_audit_creation_method SHELXL-97
_cell_angle_alpha 90.00
_cell_angle_beta 116.865(2)
_cell_angle_gamma 90.00
_cell_formula_units_Z 2
_cell_length_a 6.6497(4)
_cell_length_b 19.1205(10)
_cell_length_c 6.6971(4)
_cell_measurement_reflns_used 5633
_cell_measurement_temperature 150(2)
_cell_measurement_theta_max 29.10
_cell_measurement_theta_min 3.41
_cell_volume 759.61(8)
_computing_cell_refinement 'SAINT (Bruker, 2001)'
_computing_data_collection 'SMART (Bruker, 2001)'
_computing_data_reduction SAINT
_computing_molecular_graphics SHELXTL
_computing_publication_material 'SHELXTL and local programs'
_computing_structure_refinement SHELXTL
_computing_structure_solution 'SHELXTL (Sheldrick, 2000)'
_diffrn_ambient_temperature 150(2)
_diffrn_measured_fraction_theta_full 1.000
_diffrn_measured_fraction_theta_max 0.901
_diffrn_measurement_device_type 'Bruker SMART 1000 CCD diffractometer'
_diffrn_measurement_method '\w rotation with narrow frames'
_diffrn_radiation_monochromator graphite
_diffrn_radiation_source 'sealed tube'
_diffrn_radiation_type MoK\a
_diffrn_radiation_wavelength 0.71073
_diffrn_reflns_av_R_equivalents 0.0152
_diffrn_reflns_av_sigmaI/netI 0.0153
_diffrn_reflns_limit_h_max 9
_diffrn_reflns_limit_h_min -8
_diffrn_reflns_limit_k_max 26
_diffrn_reflns_limit_k_min -24
_diffrn_reflns_limit_l_max 8
_diffrn_reflns_limit_l_min -8
_diffrn_reflns_number 6770
_diffrn_reflns_theta_full 26.00
_diffrn_reflns_theta_max 29.10
_diffrn_reflns_theta_min 2.13
_diffrn_standards_decay_% 0
_diffrn_standards_number 0
_exptl_absorpt_coefficient_mu 2.685
_exptl_absorpt_correction_T_max 0.632
_exptl_absorpt_correction_T_min 0.520
_exptl_absorpt_correction_type multi-scan
_exptl_absorpt_process_details '(SADABS; Sheldrick, 2001)'
_exptl_crystal_colour 'Pale yellow'
_exptl_crystal_density_diffrn 2.097
_exptl_crystal_density_method 'not measured'
_exptl_crystal_description Block
_exptl_crystal_F_000 468
_exptl_crystal_size_max 0.29
_exptl_crystal_size_mid 0.20
_exptl_crystal_size_min 0.17
_refine_diff_density_max 0.711
_refine_diff_density_min -0.404
_refine_ls_extinction_method none
_refine_ls_goodness_of_fit_ref 1.097
_refine_ls_hydrogen_treatment mixed
_refine_ls_matrix_type full
_refine_ls_number_parameters 134
_refine_ls_number_reflns 1890
_refine_ls_number_restraints 16
_refine_ls_restrained_S_all 1.093
_refine_ls_R_factor_all 0.0164
_refine_ls_R_factor_gt 0.0150
_refine_ls_shift/su_max 0.001
_refine_ls_shift/su_mean 0.000
_refine_ls_structure_factor_coef Fsqd
_refine_ls_weighting_details 'calc w=1/[\s^2^(Fo^2^)+(0.0099P)^2^+0.699P] where P=(Fo^2^+2Fc^2^)/3'
_refine_ls_weighting_scheme calc
_refine_ls_wR_factor_gt 0.0326
_refine_ls_wR_factor_ref 0.0331
_reflns_number_gt 1805
_reflns_number_total 1890
_reflns_threshold_expression I>2\s(I)
_cod_data_source_file tr1069.cif
_cod_data_source_block II
_cod_depositor_comments
;
The following automatic conversions were performed:
'_geom_bond_publ_flag' value 'Y' changed to 'y' according to
'/home/saulius/struct/CIF-dictionaries/cif_core.dic' dictionary named
'cif_core.dic' version 2.4.1 from 2010-06-29 (15 times).

Automatic conversion script
Id: cif_fix_enum 1527 2010-12-29 10:47:43Z saulius 

The following automatic conversions were performed:

'_geom_bond_publ_flag' value 'Y' changed to 'y' according to
/home/saulius/struct/CIF-dictionaries/cif_core.dic dictionary named
'cif_core.dic' version 2.4.1 from 2010-06-29 (15 times).

Automatic conversion script
Id: cif_fix_values 1715 2011-07-08 13:25:40Z adriana 
;
_cod_original_sg_symbol_H-M 'P 21/m'
_cod_database_code 2013722
_cod_database_fobs_code 2013722

loop_
_symmetry_equiv_pos_as_xyz
'x, y, z'
'-x, y+1/2, -z'
'-x, -y, -z'
'x, -y-1/2, z'

loop_
_atom_site_label
_atom_site_fract_x
_atom_site_fract_y
_atom_site_fract_z
_atom_site_U_iso_or_equiv
_atom_site_adp_type
_atom_site_calc_flag
_atom_site_refinement_flags
_atom_site_occupancy
_atom_site_disorder_assembly
_atom_site_disorder_group
_atom_site_type_symbol
Ba1 0.39996(2) 0.2500 0.57794(2) 0.01166(4) Uani d S 1 . . Ba
C1 0.0742(3) 0.45887(8) 0.3694(3) 0.0129(3) Uani d . 1 . . C
C2 0.1420(3) 0.52953(8) 0.4153(3) 0.0136(3) Uani d . 1 . . C
C3 0.0655(3) 0.56806(8) 0.5443(3) 0.0141(3) Uani d . 1 . . C
H3A 0.1113 0.6155 0.5754 0.017 Uiso calc R 1 . . H
C4 0.1307(3) 0.40684(9) 0.2299(3) 0.0139(3) Uani d . 1 . . C
O1 0.1064(2) 0.34358(6) 0.2545(2) 0.0172(2) Uani d . 1 . . O
O2 0.1931(2) 0.42962(6) 0.0868(2) 0.0196(3) Uani d . 1 . . O
C5 0.2926(3) 0.57098(9) 0.3418(3) 0.0156(3) Uani d . 1 . . C
O3 0.3315(2) 0.54684(7) 0.1811(2) 0.0228(3) Uani d . 1 . . O
H3 0.261(4) 0.4939(13) 0.127(4) 0.034 Uiso d . 1 . . H
O4 0.3710(2) 0.62701(7) 0.4316(2) 0.0219(3) Uani d . 1 . . O
O5 0.4284(2) 0.34852(7) 0.9128(2) 0.0203(3) Uani d D 1 . . O
H5A 0.341(3) 0.3675(11) 0.949(4) 0.031 Uiso d D 1 . . H
H5B 0.508(4) 0.3791(10) 0.909(4) 0.031 Uiso d D 1 . . H
O6 0.0078(3) 0.2500 0.5989(3) 0.0239(4) Uani d SD 1 . . O
H6A -0.112(4) 0.2500 0.493(4) 0.036 Uiso d SD 1 . . H
H6B -0.020(6) 0.2500 0.703(4) 0.036 Uiso d SD 1 . . H
O7 0.5681(3) 0.2500 0.2590(3) 0.0200(4) Uani d SD 1 . . O
H7A 0.537(4) 0.2828(9) 0.175(3) 0.030 Uiso d D 1 . . H
O8 0.8456(3) 0.2500 0.9216(3) 0.0193(4) Uani d SD 1 . . O
H8A 0.910(3) 0.2827(9) 1.003(3) 0.029 Uiso d D 1 . . H

loop_
_atom_site_aniso_label
_atom_site_aniso_U_11
_atom_site_aniso_U_22
_atom_site_aniso_U_33
_atom_site_aniso_U_12
_atom_site_aniso_U_13
_atom_site_aniso_U_23
Ba1 0.01243(7) 0.01135(7) 0.01310(7) 0.000 0.00744(5) 0.000
C1 0.0136(8) 0.0120(7) 0.0126(7) 0.0010(6) 0.0054(6) 0.0010(6)
C2 0.0139(8) 0.0132(7) 0.0145(7) 0.0000(6) 0.0071(7) 0.0020(6)
C3 0.0165(8) 0.0111(7) 0.0151(8) -0.0015(6) 0.0075(7) -0.0005(6)
C4 0.0117(7) 0.0151(8) 0.0137(7) 0.0010(6) 0.0047(6) -0.0008(6)
O1 0.0218(6) 0.0119(5) 0.0191(6) 0.0013(5) 0.0102(5) -0.0007(5)
O2 0.0287(7) 0.0163(6) 0.0218(6) 0.0000(5) 0.0183(6) -0.0014(5)
C5 0.0138(8) 0.0158(8) 0.0182(8) 0.0009(6) 0.0082(7) 0.0028(6)
O3 0.0304(7) 0.0195(6) 0.0292(7) -0.0074(5) 0.0229(6) -0.0050(5)
O4 0.0264(7) 0.0171(6) 0.0300(7) -0.0075(5) 0.0195(6) -0.0046(5)
O5 0.0254(7) 0.0166(6) 0.0278(7) -0.0009(5) 0.0197(6) -0.0017(5)
O6 0.0170(9) 0.0350(11) 0.0240(10) 0.000 0.0129(8) 0.000
O7 0.0269(10) 0.0183(9) 0.0182(9) 0.000 0.0133(8) 0.000
O8 0.0206(9) 0.0169(9) 0.0159(9) 0.000 0.0044(7) 0.000

loop_
_atom_type_symbol
_atom_type_description
_atom_type_scat_dispersion_real
_atom_type_scat_dispersion_imag
_atom_type_scat_source
C C 0.0033 0.0016 'International Tables Vol C Tables 4.2.6.8 and 6.1.1.4'
H H 0.0000 0.0000 'International Tables Vol C Tables 4.2.6.8 and 6.1.1.4'
O O 0.0106 0.0060 'International Tables Vol C Tables 4.2.6.8 and 6.1.1.4'
Ba Ba -0.3244 2.2819 'International Tables Vol C Tables 4.2.6.8 and 6.1.1.4'

loop_
_geom_angle_atom_site_label_1
_geom_angle_atom_site_label_2
_geom_angle_atom_site_label_3
_geom_angle_site_symmetry_1
_geom_angle_site_symmetry_3
_geom_angle
O6 Ba1 O1 . 4_565 71.71(4)
O6 Ba1 O1 . . 71.71(4)
O1 Ba1 O1 4_565 . 79.18(5)
O6 Ba1 O8 . . 130.43(6)
O1 Ba1 O8 4_565 . 137.67(3)
O1 Ba1 O8 . . 137.67(3)
O6 Ba1 O4 . 3_666 123.44(3)
O1 Ba1 O4 4_565 3_666 135.13(4)
O1 Ba1 O4 . 3_666 69.22(4)
O8 Ba1 O4 . 3_666 68.80(3)
O6 Ba1 O4 . 2_646 123.44(3)
O1 Ba1 O4 4_565 2_646 69.22(4)
O1 Ba1 O4 . 2_646 135.13(4)
O8 Ba1 O4 . 2_646 68.80(3)
O4 Ba1 O4 3_666 2_646 113.11(5)
O6 Ba1 O7 . . 140.24(6)
O1 Ba1 O7 4_565 . 77.95(4)
O1 Ba1 O7 . . 77.95(4)
O8 Ba1 O7 . . 89.33(5)
O4 Ba1 O7 3_666 . 65.16(3)
O4 Ba1 O7 2_646 . 65.16(3)
O6 Ba1 O5 . . 71.36(4)
O1 Ba1 O5 4_565 . 143.02(4)
O1 Ba1 O5 . . 87.82(4)
O8 Ba1 O5 . . 71.78(4)
O4 Ba1 O5 3_666 . 67.94(4)
O4 Ba1 O5 2_646 . 136.07(4)
O7 Ba1 O5 . . 133.05(3)
O6 Ba1 O5 . 4_565 71.36(4)
O1 Ba1 O5 4_565 4_565 87.82(4)
O1 Ba1 O5 . 4_565 143.02(4)
O8 Ba1 O5 . 4_565 71.78(4)
O4 Ba1 O5 3_666 4_565 136.07(4)
O4 Ba1 O5 2_646 4_565 67.94(4)
O7 Ba1 O5 . 4_565 133.05(3)
O5 Ba1 O5 . 4_565 82.08(5)
C3 C1 C2 3_566 . 118.00(15)
C3 C1 C4 3_566 . 114.05(14)
C2 C1 C4 . . 127.94(15)
C3 C2 C1 . . 118.01(15)
C3 C2 C5 . . 113.75(14)
C1 C2 C5 . . 128.24(15)
C2 C3 C1 . 3_566 123.99(15)
C2 C3 H3A . . 118.0
C1 C3 H3A 3_566 . 118.0
O1 C4 O2 . . 122.41(15)
O1 C4 C1 . . 118.20(14)
O2 C4 C1 . . 119.34(14)
C4 O1 Ba1 . . 129.55(11)
C4 O2 H3 . . 111.6(10)
O4 C5 O3 . . 121.20(15)
O4 C5 C2 . . 119.52(15)
O3 C5 C2 . . 119.26(15)
C5 O3 H3 . . 112.6(12)
C5 O4 Ba1 . 3_666 146.47(11)
Ba1 O5 H5A . . 136.4(17)
Ba1 O5 H5B . . 105.6(17)
H5A O5 H5B . . 105(2)
Ba1 O6 H6A . . 124(3)
Ba1 O6 H6B . . 131(3)
H6A O6 H6B . . 104(3)
Ba1 O7 H7A . . 117.8(16)
Ba1 O8 H8A . . 126.0(16)

loop_
_geom_bond_atom_site_label_1
_geom_bond_atom_site_label_2
_geom_bond_site_symmetry_2
_geom_bond_distance
_geom_bond_publ_flag
Ba1 O6 . 2.6742(19) y
Ba1 O1 4_565 2.8076(12) no
Ba1 O1 . 2.8076(12) y
Ba1 O8 . 2.8131(18) y
Ba1 O4 3_666 2.8183(12) y
Ba1 O4 2_646 2.8183(12) y
Ba1 O7 . 2.8227(18) y
Ba1 O5 . 2.8690(13) y
Ba1 O5 4_565 2.8690(13) no
C1 C3 3_566 1.395(2) no
C1 C2 . 1.413(2) y
C1 C4 . 1.523(2) y
C2 C3 . 1.395(2) y
C2 C5 . 1.523(2) y
C3 H3A . 0.9500 ?
C4 O1 . 1.241(2) y
C4 O2 . 1.281(2) y
O2 H3 . 1.30(2) ?
C5 O4 . 1.224(2) y
C5 O3 . 1.300(2) y
O3 H3 . 1.10(2) ?
O5 H5A . 0.807(12) ?
O5 H5B . 0.795(15) ?
O6 H6A . 0.793(17) ?
O6 H6B . 0.799(16) ?
O7 H7A . 0.804(14) ?
O8 H8A . 0.812(15) ?

loop_
_geom_hbond_atom_site_label_D
_geom_hbond_atom_site_label_H
_geom_hbond_atom_site_label_A
_geom_hbond_site_symmetry_A
_geom_hbond_distance_DH
_geom_hbond_distance_HA
_geom_hbond_distance_DA
_geom_hbond_angle_DHA
O3 H3 O2 . 1.10(2) 1.30(2) 2.397(2) 174(2)
O5 H5A O2 1_556 0.81(2) 2.01(2) 2.803(2) 165(2)
O5 H5B O3 3_666 0.80(2) 2.02(2) 2.803(2) 166(2)
O6 H6A O7 1_455 0.79(3) 1.99(3) 2.778(3) 172(3)
O6 H6B O8 1_455 0.80(3) 2.03(4) 2.818(3) 169(4)
O7 H7A O5 1_554 0.80(2) 2.01(2) 2.800(2) 167(2)
O8 H8A O1 1_656 0.81(2) 1.98(2) 2.772(2) 166(2)

loop_
_geom_torsion_atom_site_label_1
_geom_torsion_atom_site_label_2
_geom_torsion_atom_site_label_3
_geom_torsion_atom_site_label_4
_geom_torsion_site_symmetry_1
_geom_torsion_site_symmetry_4
_geom_torsion
C3 C1 C2 C3 3_566 . 0.1(3)
C4 C1 C2 C3 . . 178.61(15)
C3 C1 C2 C5 3_566 . 179.93(16)
C4 C1 C2 C5 . . -1.6(3)
C1 C2 C3 C1 . 3_566 -0.1(3)
C5 C2 C3 C1 . 3_566 -179.96(15)
C3 C1 C4 O1 3_566 . -19.7(2)
C2 C1 C4 O1 . . 161.76(16)
C3 C1 C4 O2 3_566 . 157.83(15)
C2 C1 C4 O2 . . -20.7(2)
O2 C4 O1 Ba1 . . 99.31(17)
C1 C4 O1 Ba1 . . -83.24(17)
O6 Ba1 O1 C4 . . 122.65(14)
O1 Ba1 O1 C4 4_565 . -163.22(12)
O8 Ba1 O1 C4 . . -8.00(16)
O4 Ba1 O1 C4 3_666 . -15.62(13)
O4 Ba1 O1 C4 2_646 . -117.97(13)
O7 Ba1 O1 C4 . . -83.39(14)
O5 Ba1 O1 C4 . . 51.58(14)
O5 Ba1 O1 C4 4_565 . 125.34(13)
C3 C2 C5 O4 . . 14.3(2)
C1 C2 C5 O4 . . -165.50(16)
C3 C2 C5 O3 . . -164.19(15)
C1 C2 C5 O3 . . 16.0(3)
O3 C5 O4 Ba1 . 3_666 9.3(3)
C2 C5 O4 Ba1 . 3_666 -169.15(13)
